data_1543313
loop_
_publ_author_name
'Bi, Ye'
'Chen, Cheng'
'Zhao, Yi-Fang'
'Zhang, Yi-Quan'
'Jiang, Shang-Da'
'Wang, Bing-Wu'
'Han, Jun-Bo'
'Sun, Jun-Liang'
'Bian, Zu-Qiang'
'Wang, Zhe-Ming'
'Gao, Song'

_publ_section_title
;
 Thermostability and photoluminescence of Dy(iii) single-molecule magnets
 under a magnetic field
;
_journal_issue 8
_journal_name_full 'Chem. Sci.'
_journal_page_first 5020
_journal_paper_doi 10.1039/C6SC01157H
_journal_volume 7
_journal_year 2016
_chemical_formula_sum 'C47 H40 Cs Dy N12 O7'
_chemical_formula_weight 1180.32
_chemical_name_systematic
; 
 ? 
;
_space_group_IT_number 2
_symmetry_cell_setting triclinic
_symmetry_space_group_name_Hall '-P 1'
_symmetry_space_group_name_H-M 'P -1'
_atom_sites_solution_hydrogens geom
_atom_sites_solution_primary direct
_atom_sites_solution_secondary difmap
_audit_creation_method SHELXL-97
_audit_update_record
;
2016-01-12 deposited with the CCDC.
2016-05-12 downloaded from the CCDC.
;
_cell_angle_alpha 82.535(4)
_cell_angle_beta 69.080(4)
_cell_angle_gamma 81.967(3)
_cell_formula_units_Z 2
_cell_length_a 12.1005(5)
_cell_length_b 14.5976(6)
_cell_length_c 14.9807(6)
_cell_measurement_reflns_used 12192
_cell_measurement_temperature 180(2)
_cell_measurement_theta_max 28.9190
_cell_measurement_theta_min 3.0650
_cell_volume 2438.30(18)
_computing_cell_refinement 'CrysAlisPro (Agilent Technologies, 2012)'
_computing_data_collection 'CrysAlisPro (Agilent Technologies, 2012)'
_computing_data_reduction 'CrysAlisPro (Agilent Technologies, 2012)'
_computing_molecular_graphics 'Bruker SHELXTL V5.1 (Sheldrick, 1998)'
_computing_publication_material 'SHELXL-97 (Sheldrick, 1997)'
_computing_structure_refinement 'SHELXL-97 (Sheldrick, 1997)'
_computing_structure_solution 'SHELXS-97 (Sheldrick, 1990)'
_diffrn_ambient_temperature 180(2)
_diffrn_detector_area_resol_mean 10.3914
_diffrn_measured_fraction_theta_full 0.964
_diffrn_measured_fraction_theta_max 0.964
_diffrn_measurement_device_type 'SuperNova, Dual, Cu at zero, Atlas'
_diffrn_measurement_method '/W SCAN'
_diffrn_radiation_monochromator mirror
_diffrn_radiation_source 'SuperNova (Mo) X-ray Source'
_diffrn_radiation_type MoK\a
_diffrn_radiation_wavelength 0.71073
_diffrn_reflns_av_R_equivalents 0.0402
_diffrn_reflns_av_sigmaI/netI 0.0517
_diffrn_reflns_limit_h_max 15
_diffrn_reflns_limit_h_min -15
_diffrn_reflns_limit_k_max 18
_diffrn_reflns_limit_k_min -18
_diffrn_reflns_limit_l_max 19
_diffrn_reflns_limit_l_min -19
_diffrn_reflns_number 28101
_diffrn_reflns_theta_full 27.48
_diffrn_reflns_theta_max 27.48
_diffrn_reflns_theta_min 3.41
_diffrn_standards_number 28976
_exptl_absorpt_coefficient_mu 2.330
_exptl_absorpt_correction_T_max 1.00000
_exptl_absorpt_correction_T_min 0.68797
_exptl_absorpt_correction_type multi-scan
_exptl_absorpt_process_details
;
CrysAlisPro, Agilent Technologies,
Version 1.171.36.32 (release 02-08-2013 CrysAlis171 .NET)
(compiled Aug  2 2013,16:46:58)
Empirical absorption correction using spherical harmonics,
 implemented in SCALE3 ABSPACK scaling algorithm.
;
_exptl_crystal_colour YELLOW
_exptl_crystal_density_diffrn 1.608
_exptl_crystal_density_method 'not measured'
_exptl_crystal_description BLOCK
_exptl_crystal_F_000 1166
_exptl_crystal_size_max 0.25
_exptl_crystal_size_mid 0.22
_exptl_crystal_size_min 0.15
_refine_diff_density_max 2.550
_refine_diff_density_min -0.811
_refine_diff_density_rms 0.115
_refine_ls_extinction_method none
_refine_ls_goodness_of_fit_ref 0.994
_refine_ls_hydrogen_treatment mixed
_refine_ls_matrix_type full
_refine_ls_number_parameters 608
_refine_ls_number_reflns 10779
_refine_ls_number_restraints 14
_refine_ls_restrained_S_all 0.999
_refine_ls_R_factor_all 0.0509
_refine_ls_R_factor_gt 0.0350
_refine_ls_shift/su_max 0.002
_refine_ls_shift/su_mean 0.000
_refine_ls_structure_factor_coef Fsqd
_refine_ls_weighting_details 'calc w=1/[\s^2^(Fo^2^)+(0.0445P)^2^+3.3507P] where P=(Fo^2^+2Fc^2^)/3'
_refine_ls_weighting_scheme calc
_refine_ls_wR_factor_gt 0.0817
_refine_ls_wR_factor_ref 0.0954
_reflns_number_gt 8791
_reflns_number_total 10779
_reflns_threshold_expression >2sigma(I)
_cod_data_source_file c6sc01157h2.cif
_cod_data_source_block cs
_cod_depositor_comments
;
The following automatic conversions were performed:

'_symmetry_cell_setting' value 'TRICLINIC' changed to 'triclinic'
according to
/usr/data/users/saulius/crontab/automatic-downloads/rss-feeds/RSC/lib/dictionaries/cif_core.dic
dictionary named 'cif_core.dic' version 2.4.2 from 2011-04-26.

'_exptl_absorpt_correction_type' value 'MULTI-SCAN' changed to
'multi-scan' according to
/usr/data/users/saulius/crontab/automatic-downloads/rss-feeds/RSC/lib/dictionaries/cif_core.dic
dictionary named 'cif_core.dic' version 2.4.2 from 2011-04-26.

Automatic conversion script
Id: cif_fix_values 4268 2015-11-12 08:31:59Z antanas 

 Adding full bibliography for 1543310--1543314.cif.
;
_cod_original_cell_volume 2438.30(17)
_cod_original_sg_symbol_H-M P-1
_cod_database_code 1543313

loop_
_symmetry_equiv_pos_as_xyz
'x, y, z'
'-x, -y, -z'

loop_
_atom_site_label
_atom_site_type_symbol
_atom_site_fract_x
_atom_site_fract_y
_atom_site_fract_z
_atom_site_U_iso_or_equiv
_atom_site_adp_type
_atom_site_occupancy
_atom_site_symmetry_multiplicity
_atom_site_calc_flag
_atom_site_refinement_flags
_atom_site_disorder_assembly
_atom_site_disorder_group
Dy1 Dy 0.677682(15) 0.739974(13) 0.168759(12) 0.02159(6) Uani 1 1 d . . .
Cs1 Cs 0.90158(2) 0.924015(18) 0.202986(18) 0.03121(8) Uani 1 1 d . . .
O1 O 0.8771(2) 0.72231(19) 0.15826(19) 0.0262(6) Uani 1 1 d . . .
N1 N 0.8131(3) 0.6504(2) 0.0305(2) 0.0274(7) Uani 1 1 d . . .
C1 C 0.7841(4) 0.6116(3) -0.0316(3) 0.0346(10) Uani 1 1 d . . .
H1A H 0.7021 0.6098 -0.0208 0.042 Uiso 1 1 calc R . .
O2 O 0.7318(2) 0.88260(19) 0.09370(18) 0.0265(6) Uani 1 1 d . . .
N2 N 1.1396(3) 0.6079(3) -0.0770(3) 0.0344(8) Uani 1 1 d . . .
C2 C 0.8673(4) 0.5733(3) -0.1122(3) 0.0341(10) Uani 1 1 d . . .
H2B H 0.8409 0.5466 -0.1546 0.041 Uiso 1 1 calc R . .
O3 O 0.6870(2) 0.81218(19) 0.29576(18) 0.0250(6) Uani 1 1 d . . .
N3 N 1.1536(4) 0.7508(3) 0.1877(3) 0.0486(11) Uani 1 1 d . . .
C3 C 0.9866(4) 0.5734(3) -0.1311(3) 0.0311(9) Uani 1 1 d . . .
O4 O 0.5607(2) 0.6308(2) 0.1645(2) 0.0313(7) Uani 1 1 d . . .
N4 N 0.5850(3) 0.7992(2) 0.0379(2) 0.0264(7) Uani 1 1 d . . .
C4 C 1.0215(3) 0.6106(3) -0.0634(3) 0.0262(9) Uani 1 1 d . . .
O5 O 1.0660(3) 1.0199(3) 0.2687(3) 0.0670(12) Uani 1 1 d . . .
N5 N 0.6277(3) 1.0088(3) -0.1333(3) 0.0361(9) Uani 1 1 d . . .
C5 C 1.1658(4) 0.6424(3) -0.0114(3) 0.0348(10) Uani 1 1 d . . .
H5B H 1.2476 0.6404 -0.0194 0.042 Uiso 1 1 calc R . .
O6 O 0.7627(3) 1.1025(3) 0.2879(2) 0.0498(9) Uani 1 1 d . . .
H6A H 0.7397 1.0980 0.3481 0.075 Uiso 1 1 calc R . .
N6 N 0.8787(4) 1.0892(3) 0.0235(3) 0.0424(10) Uani 1 1 d . . .
C6 C 1.0823(3) 0.6824(3) 0.0701(3) 0.0286(9) Uani 1 1 d . . .
N7 N 0.4751(3) 0.8016(2) 0.2797(2) 0.0243(7) Uani 1 1 d . . .
C7 C 0.9598(3) 0.6876(3) 0.0870(3) 0.0241(8) Uani 1 1 d . . .
N8 N 0.3790(3) 0.8931(3) 0.5174(2) 0.0342(8) Uani 1 1 d . . .
C8 C 0.9311(3) 0.6487(3) 0.0155(3) 0.0242(8) Uani 1 1 d . . .
N9 N 0.7967(4) 0.8682(4) 0.4686(4) 0.0617(13) Uani 1 1 d . . .
C9 C 1.0783(4) 0.5346(4) -0.2186(3) 0.0429(12) Uani 1 1 d . . .
H9B H 1.0387 0.5123 -0.2571 0.064 Uiso 1 1 calc R . .
H9C H 1.1282 0.4829 -0.1990 0.064 Uiso 1 1 calc R . .
H9D H 1.1280 0.5832 -0.2567 0.064 Uiso 1 1 calc R . .
N10 N 0.6596(3) 0.6105(2) 0.3007(2) 0.0273(7) Uani 1 1 d . . .
C10 C 1.1225(4) 0.7195(3) 0.1360(3) 0.0335(10) Uani 1 1 d . . .
N11 N 0.5218(4) 0.3901(3) 0.3487(4) 0.0564(13) Uani 1 1 d . . .
C11 C 0.5146(4) 0.7588(3) 0.0077(3) 0.0334(10) Uani 1 1 d . . .
H11B H 0.4870 0.7015 0.0398 0.040 Uiso 1 1 calc R . .
N12 N 0.3736(5) 0.5113(5) 0.0934(5) 0.093(2) Uani 1 1 d . . .
C12 C 0.4793(4) 0.7978(3) -0.0704(3) 0.0371(11) Uani 1 1 d . . .
H12A H 0.4295 0.7659 -0.0897 0.045 Uiso 1 1 calc R . .
C13 C 0.5156(4) 0.8809(3) -0.1189(3) 0.0338(10) Uani 1 1 d . . .
C14 C 0.5899(4) 0.9252(3) -0.0868(3) 0.0287(9) Uani 1 1 d . . .
C15 C 0.6973(4) 1.0460(3) -0.1023(3) 0.0363(10) Uani 1 1 d . . .
H15A H 0.7238 1.1039 -0.1336 0.044 Uiso 1 1 calc R . .
C16 C 0.7369(4) 1.0077(3) -0.0261(3) 0.0295(9) Uani 1 1 d . . .
C17 C 0.6996(3) 0.9225(3) 0.0239(3) 0.0256(8) Uani 1 1 d . . .
C18 C 0.6217(3) 0.8814(3) -0.0091(3) 0.0256(8) Uani 1 1 d . . .
C19 C 0.4792(5) 0.9243(4) -0.2022(4) 0.0498(13) Uani 1 1 d . . .
H19A H 0.4283 0.8842 -0.2143 0.075 Uiso 1 1 calc R . .
H19B H 0.5502 0.9316 -0.2594 0.075 Uiso 1 1 calc R . .
H19C H 0.4352 0.9853 -0.1872 0.075 Uiso 1 1 calc R . .
C20 C 0.8149(4) 1.0535(3) 0.0013(3) 0.0319(10) Uani 1 1 d . . .
C21 C 0.3696(3) 0.7987(3) 0.2729(3) 0.0286(9) Uani 1 1 d . . .
H21A H 0.3660 0.7741 0.2184 0.034 Uiso 1 1 calc R . .
C22 C 0.2631(4) 0.8303(3) 0.3424(3) 0.0336(10) Uani 1 1 d . . .
H22A H 0.1900 0.8288 0.3328 0.040 Uiso 1 1 calc R . .
C23 C 0.2626(4) 0.8631(3) 0.4236(3) 0.0313(9) Uani 1 1 d . . .
C24 C 0.3745(4) 0.8649(3) 0.4342(3) 0.0277(9) Uani 1 1 d . . .
C25 C 0.4846(4) 0.8915(3) 0.5224(3) 0.0359(10) Uani 1 1 d . . .
H25A H 0.4888 0.9093 0.5798 0.043 Uiso 1 1 calc R . .
C26 C 0.5931(4) 0.8659(3) 0.4505(3) 0.0293(9) Uani 1 1 d . . .
C27 C 0.5929(3) 0.8369(3) 0.3650(3) 0.0233(8) Uani 1 1 d . . .
C28 C 0.4772(3) 0.8361(3) 0.3593(3) 0.0219(8) Uani 1 1 d . . .
C29 C 0.1486(4) 0.8939(4) 0.5014(4) 0.0514(14) Uani 1 1 d . . .
H29A H 0.0807 0.8872 0.4825 0.077 Uiso 1 1 calc R . .
H29B H 0.1486 0.9591 0.5108 0.077 Uiso 1 1 calc R . .
H29C H 0.1426 0.8555 0.5613 0.077 Uiso 1 1 calc R . .
C30 C 0.7056(4) 0.8677(4) 0.4624(3) 0.0411(11) Uani 1 1 d . . .
C31 C 0.7046(4) 0.6004(3) 0.3689(3) 0.0366(10) Uani 1 1 d . . .
H31A H 0.7457 0.6487 0.3752 0.044 Uiso 1 1 calc R . .
C32 C 0.6943(4) 0.5196(4) 0.4343(3) 0.0448(12) Uani 1 1 d . . .
H32A H 0.7283 0.5153 0.4830 0.054 Uiso 1 1 calc R . .
C33 C 0.6368(4) 0.4486(3) 0.4284(3) 0.0433(13) Uani 1 1 d . . .
C34 C 0.5841(4) 0.4595(3) 0.3565(4) 0.0410(12) Uani 1 1 d . . .
C35 C 0.4736(5) 0.4064(4) 0.2818(5) 0.0586(16) Uani 1 1 d . . .
H35A H 0.4286 0.3600 0.2770 0.070 Uiso 1 1 calc R . .
C36 C 0.4819(4) 0.4851(4) 0.2171(4) 0.0461(13) Uani 1 1 d . . .
C37 C 0.5473(3) 0.5568(3) 0.2201(3) 0.0310(9) Uani 1 1 d . . .
C38 C 0.5980(4) 0.5416(3) 0.2946(3) 0.0330(10) Uani 1 1 d . . .
C39 C 0.6284(5) 0.3615(4) 0.4935(4) 0.0645(18) Uani 1 1 d . . .
H39A H 0.6695 0.3656 0.5384 0.097 Uiso 1 1 calc R . .
H39B H 0.6657 0.3085 0.4555 0.097 Uiso 1 1 calc R . .
H39C H 0.5446 0.3532 0.5295 0.097 Uiso 1 1 calc R . .
C40 C 0.4223(5) 0.4965(4) 0.1479(5) 0.0594(16) Uani 1 1 d . . .
C41 C 1.0707(6) 1.1680(5) 0.1894(6) 0.086(2) Uani 1 1 d . . .
H41A H 1.0257 1.1426 0.1571 0.129 Uiso 1 1 calc R . .
H41B H 1.1446 1.1884 0.1418 0.129 Uiso 1 1 calc R . .
H41C H 1.0229 1.2211 0.2234 0.129 Uiso 1 1 calc R . .
C42 C 1.0990(4) 1.0964(4) 0.2582(4) 0.0447(12) Uani 1 1 d . . .
C43 C 1.1670(6) 1.1179(6) 0.3161(5) 0.085(2) Uani 1 1 d . . .
H43A H 1.1779 1.0630 0.3584 0.128 Uiso 1 1 calc R . .
H43B H 1.1234 1.1693 0.3547 0.128 Uiso 1 1 calc R . .
H43C H 1.2449 1.1358 0.2734 0.128 Uiso 1 1 calc R . .
C44 C 0.7519(5) 1.1971(4) 0.2534(4) 0.0604(15) Uani 1 1 d . . .
H44A H 0.6974 1.2331 0.3054 0.091 Uiso 1 1 calc R . .
H44B H 0.7207 1.2031 0.2007 0.091 Uiso 1 1 calc R . .
H44C H 0.8302 1.2206 0.2303 0.091 Uiso 1 1 calc R . .
O1S O 0.9842(14) 0.6626(13) 0.4221(11) 0.153(4) Uiso 0.50 1 d PD A 1
C1S C 1.0741(15) 0.5971(12) 0.5287(10) 0.098(5) Uiso 0.50 1 d PD A 1
H1SA H 1.0116 0.6366 0.5727 0.148 Uiso 0.50 1 calc PR A 1
H1SB H 1.1522 0.6124 0.5247 0.148 Uiso 0.50 1 calc PR A 1
H1SC H 1.0656 0.5318 0.5524 0.148 Uiso 0.50 1 calc PR A 1
C3S C 1.157(2) 0.5654(18) 0.3512(14) 0.184(11) Uiso 0.50 1 d PD A 1
H3SA H 1.1358 0.5832 0.2934 0.276 Uiso 0.50 1 calc PR A 1
H3SB H 1.1589 0.4979 0.3655 0.276 Uiso 0.50 1 calc PR A 1
H3SC H 1.2350 0.5849 0.3406 0.276 Uiso 0.50 1 calc PR A 1
C2S C 1.0639(17) 0.6126(13) 0.4355(13) 0.157(9) Uiso 0.50 1 d PD A 1
O1S' O 0.8544(13) 0.6357(11) 0.5946(11) 0.153(4) Uiso 0.50 1 d PD B 2
C2S' C 0.9671(15) 0.6418(12) 0.5305(12) 0.115(6) Uiso 0.50 1 d PD B 2
C1S' C 1.0442(15) 0.6711(15) 0.5708(15) 0.132(7) Uiso 0.50 1 d PD B 2
H1SD H 1.0027 0.6761 0.6396 0.199 Uiso 0.50 1 calc PR B 2
H1SE H 1.0691 0.7318 0.5395 0.199 Uiso 0.50 1 calc PR B 2
H1SF H 1.1144 0.6257 0.5612 0.199 Uiso 0.50 1 calc PR B 2
C3S' C 0.982(3) 0.614(3) 0.4361(17) 0.41(4) Uiso 0.50 1 d PD B 2
H3SD H 0.9079 0.5943 0.4373 0.611 Uiso 0.50 1 calc PR B 2
H3SE H 1.0456 0.5629 0.4197 0.611 Uiso 0.50 1 calc PR B 2
H3SF H 1.0042 0.6671 0.3880 0.611 Uiso 0.50 1 calc PR B 2

loop_
_atom_site_aniso_label
_atom_site_aniso_U_11
_atom_site_aniso_U_22
_atom_site_aniso_U_33
_atom_site_aniso_U_23
_atom_site_aniso_U_13
_atom_site_aniso_U_12
Dy1 0.02149(10) 0.02261(11) 0.02174(10) -0.00511(7) -0.00643(7) -0.00556(7)
Cs1 0.03035(14) 0.03070(15) 0.03468(14) -0.00571(11) -0.01042(11) -0.00944(11)
O1 0.0249(14) 0.0282(15) 0.0282(14) -0.0095(12) -0.0094(11) -0.0042(11)
N1 0.0229(16) 0.0288(19) 0.0318(18) -0.0126(15) -0.0069(14) -0.0047(14)
C1 0.029(2) 0.036(3) 0.041(2) -0.014(2) -0.0100(19) -0.0070(18)
O2 0.0312(14) 0.0270(15) 0.0255(13) 0.0003(12) -0.0135(11) -0.0089(12)
N2 0.0233(17) 0.039(2) 0.0353(19) -0.0059(17) -0.0031(15) -0.0020(15)
C2 0.041(2) 0.033(2) 0.032(2) -0.0134(19) -0.0123(19) -0.0054(19)
O3 0.0223(13) 0.0298(15) 0.0222(13) -0.0073(11) -0.0039(11) -0.0056(11)
N3 0.049(2) 0.051(3) 0.057(3) -0.009(2) -0.028(2) -0.009(2)
C3 0.033(2) 0.028(2) 0.029(2) -0.0076(17) -0.0055(18) 0.0001(17)
O4 0.0298(15) 0.0316(17) 0.0341(15) -0.0065(13) -0.0087(12) -0.0115(12)
N4 0.0267(17) 0.0276(19) 0.0261(16) -0.0062(14) -0.0102(14) -0.0006(14)
C4 0.026(2) 0.023(2) 0.0264(19) -0.0015(16) -0.0047(16) -0.0029(16)
O5 0.047(2) 0.066(3) 0.093(3) -0.022(2) -0.023(2) -0.012(2)
N5 0.034(2) 0.043(2) 0.0308(18) 0.0037(17) -0.0137(16) -0.0027(17)
C5 0.022(2) 0.039(3) 0.041(2) 0.000(2) -0.0103(18) -0.0034(18)
O6 0.054(2) 0.055(2) 0.0296(16) -0.0128(16) -0.0032(15) 0.0095(17)
N6 0.048(2) 0.040(2) 0.042(2) 0.0029(18) -0.0164(19) -0.0151(19)
C6 0.026(2) 0.027(2) 0.036(2) -0.0029(18) -0.0134(17) -0.0046(16)
N7 0.0242(16) 0.0263(18) 0.0229(15) -0.0030(13) -0.0083(13) -0.0030(13)
C7 0.028(2) 0.0177(19) 0.0294(19) 0.0006(16) -0.0123(16) -0.0059(15)
N8 0.038(2) 0.041(2) 0.0221(16) -0.0075(15) -0.0066(15) -0.0044(17)
C8 0.0246(19) 0.020(2) 0.0270(19) -0.0028(16) -0.0072(16) -0.0040(15)
N9 0.054(3) 0.082(4) 0.064(3) -0.029(3) -0.032(2) -0.004(3)
C9 0.042(3) 0.048(3) 0.035(2) -0.015(2) -0.007(2) 0.000(2)
N10 0.0279(17) 0.0245(18) 0.0274(17) -0.0003(14) -0.0072(14) -0.0045(14)
C10 0.026(2) 0.030(2) 0.046(3) -0.003(2) -0.0146(19) -0.0040(17)
N11 0.045(3) 0.030(2) 0.075(3) -0.002(2) 0.005(2) -0.0119(19)
C11 0.032(2) 0.035(3) 0.037(2) -0.0085(19) -0.0139(19) -0.0063(18)
N12 0.076(4) 0.122(6) 0.108(5) -0.034(4) -0.044(4) -0.039(4)
C12 0.034(2) 0.049(3) 0.037(2) -0.015(2) -0.0186(19) -0.003(2)
C13 0.031(2) 0.045(3) 0.026(2) -0.0061(19) -0.0114(17) 0.0011(19)
C14 0.028(2) 0.036(2) 0.0193(18) -0.0045(17) -0.0052(16) 0.0009(17)
C15 0.037(2) 0.038(3) 0.027(2) 0.0062(19) -0.0066(18) -0.003(2)
C16 0.028(2) 0.031(2) 0.0251(19) -0.0022(17) -0.0039(16) -0.0061(17)
C17 0.0204(18) 0.030(2) 0.0252(19) -0.0035(16) -0.0061(15) -0.0009(16)
C18 0.0225(19) 0.030(2) 0.0220(18) -0.0046(16) -0.0051(15) -0.0004(16)
C19 0.043(3) 0.074(4) 0.040(3) -0.003(3) -0.024(2) -0.005(3)
C20 0.036(2) 0.027(2) 0.026(2) 0.0062(17) -0.0055(18) -0.0040(19)
C21 0.030(2) 0.034(2) 0.0244(19) -0.0025(17) -0.0118(16) -0.0040(17)
C22 0.025(2) 0.043(3) 0.031(2) 0.0004(19) -0.0096(17) -0.0010(18)
C23 0.029(2) 0.033(2) 0.027(2) -0.0032(18) -0.0040(17) -0.0014(17)
C24 0.031(2) 0.026(2) 0.0220(18) -0.0029(16) -0.0030(16) -0.0034(17)
C25 0.045(3) 0.040(3) 0.027(2) -0.0132(19) -0.0131(19) -0.007(2)
C26 0.031(2) 0.032(2) 0.0252(19) -0.0069(17) -0.0097(17) -0.0003(17)
C27 0.030(2) 0.0163(19) 0.0255(19) 0.0003(15) -0.0107(16) -0.0052(15)
C28 0.029(2) 0.0150(18) 0.0205(17) 0.0030(14) -0.0086(15) -0.0024(15)
C29 0.030(2) 0.077(4) 0.043(3) -0.021(3) -0.004(2) 0.002(2)
C30 0.047(3) 0.050(3) 0.032(2) -0.017(2) -0.016(2) -0.003(2)
C31 0.034(2) 0.033(3) 0.037(2) 0.000(2) -0.0073(19) -0.0034(19)
C32 0.043(3) 0.049(3) 0.033(2) 0.002(2) -0.007(2) 0.008(2)
C33 0.037(2) 0.029(3) 0.042(3) 0.005(2) 0.008(2) 0.002(2)
C34 0.033(2) 0.027(2) 0.046(3) -0.003(2) 0.006(2) -0.0025(19)
C35 0.053(3) 0.038(3) 0.079(4) -0.009(3) -0.008(3) -0.022(3)
C36 0.035(2) 0.039(3) 0.062(3) -0.011(2) -0.006(2) -0.015(2)
C37 0.0212(19) 0.031(2) 0.038(2) -0.0098(19) -0.0037(17) -0.0048(17)
C38 0.026(2) 0.019(2) 0.042(2) -0.0053(18) 0.0035(18) -0.0023(16)
C39 0.065(4) 0.042(3) 0.059(3) 0.016(3) 0.001(3) 0.006(3)
C40 0.056(3) 0.059(4) 0.074(4) -0.016(3) -0.022(3) -0.034(3)
C41 0.072(4) 0.067(5) 0.098(6) 0.007(4) -0.012(4) 0.000(4)
C42 0.032(2) 0.050(3) 0.050(3) -0.021(3) -0.007(2) -0.004(2)
C43 0.074(4) 0.115(6) 0.072(4) -0.034(4) -0.011(4) -0.039(4)
C44 0.064(4) 0.059(4) 0.052(3) -0.007(3) -0.013(3) -0.003(3)

loop_
_atom_type_symbol
_atom_type_description
_atom_type_scat_dispersion_real
_atom_type_scat_dispersion_imag
_atom_type_scat_source
C C 0.0033 0.0016 'International Tables Vol C Tables 4.2.6.8 and 6.1.1.4'
H H 0.0000 0.0000 'International Tables Vol C Tables 4.2.6.8 and 6.1.1.4'
N N 0.0061 0.0033 'International Tables Vol C Tables 4.2.6.8 and 6.1.1.4'
O O 0.0106 0.0060 'International Tables Vol C Tables 4.2.6.8 and 6.1.1.4'
Cs Cs -0.3680 2.1192 'International Tables Vol C Tables 4.2.6.8 and 6.1.1.4'
Dy Dy -0.1892 4.4098 'International Tables Vol C Tables 4.2.6.8 and 6.1.1.4'

loop_
_geom_angle_atom_site_label_1
_geom_angle_atom_site_label_2
_geom_angle_atom_site_label_3
_geom_angle
_geom_angle_site_symmetry_1
_geom_angle_site_symmetry_3
O4 Dy1 O2 138.73(10) . .
O4 Dy1 O3 131.64(9) . .
O2 Dy1 O3 79.05(9) . .
O4 Dy1 O1 129.55(10) . .
O2 Dy1 O1 80.50(10) . .
O3 Dy1 O1 72.97(9) . .
O4 Dy1 N10 67.33(11) . .
O2 Dy1 N10 153.33(11) . .
O3 Dy1 N10 76.08(10) . .
O1 Dy1 N10 83.12(10) . .
O4 Dy1 N1 77.66(10) . .
O2 Dy1 N1 94.69(10) . .
O3 Dy1 N1 139.65(10) . .
O1 Dy1 N1 66.68(10) . .
N10 Dy1 N1 97.98(11) . .
O4 Dy1 N7 78.49(10) . .
O2 Dy1 N7 95.31(10) . .
O3 Dy1 N7 66.77(10) . .
O1 Dy1 N7 139.55(10) . .
N10 Dy1 N7 83.70(10) . .
N1 Dy1 N7 153.29(11) . .
O4 Dy1 N4 72.10(11) . .
O2 Dy1 N4 66.63(10) . .
O3 Dy1 N4 131.32(10) . .
O1 Dy1 N4 129.63(10) . .
N10 Dy1 N4 138.98(11) . .
N1 Dy1 N4 78.73(11) . .
N7 Dy1 N4 82.65(10) . .
O4 Dy1 Cs1 173.61(8) . .
O2 Dy1 Cs1 47.64(7) . .
O3 Dy1 Cs1 44.13(6) . .
O1 Dy1 Cs1 47.17(7) . .
N10 Dy1 Cs1 106.29(8) . .
N1 Dy1 Cs1 103.57(7) . .
N7 Dy1 Cs1 101.46(7) . .
N4 Dy1 Cs1 114.27(8) . .
O3 Cs1 O6 93.04(8) . .
O3 Cs1 O5 137.52(10) . .
O6 Cs1 O5 72.46(11) . .
O3 Cs1 O1 52.89(7) . .
O6 Cs1 O1 144.28(8) . .
O5 Cs1 O1 138.65(10) . .
O3 Cs1 O2 56.09(7) . .
O6 Cs1 O2 98.30(9) . .
O5 Cs1 O2 162.38(10) . .
O1 Cs1 O2 55.98(7) . .
O3 Cs1 N6 114.82(9) . .
O6 Cs1 N6 69.71(10) . .
O5 Cs1 N6 97.62(12) . .
O1 Cs1 N6 111.70(9) . .
O2 Cs1 N6 64.85(9) . .
O3 Cs1 N6 128.76(8) . 2_775
O6 Cs1 N6 125.58(9) . 2_775
O5 Cs1 N6 89.86(11) . 2_775
O1 Cs1 N6 79.59(8) . 2_775
O2 Cs1 N6 83.42(9) . 2_775
N6 Cs1 N6 62.10(12) . 2_775
O3 Cs1 N3 103.34(9) . .
O6 Cs1 N3 146.49(10) . .
O5 Cs1 N3 75.80(11) . .
O1 Cs1 N3 63.57(8) . .
O2 Cs1 N3 115.12(8) . .
N6 Cs1 N3 125.73(10) . .
N6 Cs1 N3 64.06(10) 2_775 .
O3 Cs1 C10 95.37(8) . .
O6 Cs1 C10 164.29(10) . .
O5 Cs1 C10 92.47(11) . .
O1 Cs1 C10 48.45(8) . .
O2 Cs1 C10 97.40(9) . .
N6 Cs1 C10 117.99(10) . .
N6 Cs1 C10 56.90(10) 2_775 .
N3 Cs1 C10 17.82(9) . .
O3 Cs1 C20 145.38(9) . 2_775
O6 Cs1 C20 117.36(10) . 2_775
O5 Cs1 C20 71.86(11) . 2_775
O1 Cs1 C20 93.46(9) . 2_775
O2 Cs1 C20 100.70(9) . 2_775
N6 Cs1 C20 66.18(10) . 2_775
N6 Cs1 C20 18.00(9) 2_775 2_775
N3 Cs1 C20 60.57(10) . 2_775
C10 Cs1 C20 59.64(10) . 2_775
O3 Cs1 N9 61.61(9) . .
O6 Cs1 N9 74.51(10) . .
O5 Cs1 N9 75.96(11) . .
O1 Cs1 N9 94.36(9) . .
O2 Cs1 N9 116.76(9) . .
N6 Cs1 N9 143.86(11) . .
N6 Cs1 N9 151.00(11) 2_775 .
N3 Cs1 N9 87.74(11) . .
C10 Cs1 N9 97.95(11) . .
C20 Cs1 N9 139.14(10) 2_775 .
O3 Cs1 C20 98.77(9) . .
O6 Cs1 C20 76.65(9) . .
O5 Cs1 C20 115.34(12) . .
O1 Cs1 C20 96.34(9) . .
O2 Cs1 C20 47.11(9) . .
N6 Cs1 C20 17.73(9) . .
N6 Cs1 C20 65.27(10) 2_775 .
N3 Cs1 C20 127.92(10) . .
C10 Cs1 C20 114.97(10) . .
C20 Cs1 C20 74.60(11) 2_775 .
N9 Cs1 C20 143.70(10) . .
C7 O1 Dy1 121.8(2) . .
C7 O1 Cs1 117.0(2) . .
Dy1 O1 Cs1 100.15(9) . .
C1 N1 C8 117.1(3) . .
C1 N1 Dy1 128.1(3) . .
C8 N1 Dy1 114.7(2) . .
N1 C1 C2 123.3(4) . .
C17 O2 Dy1 123.2(2) . .
C17 O2 Cs1 136.3(2) . .
Dy1 O2 Cs1 100.39(9) . .
C5 N2 C4 116.4(3) . .
C3 C2 C1 121.0(4) . .
C27 O3 Dy1 121.5(2) . .
C27 O3 Cs1 125.2(2) . .
Dy1 O3 Cs1 103.76(8) . .
C10 N3 Cs1 84.2(3) . .
C2 C3 C4 117.3(4) . .
C2 C3 C9 122.2(4) . .
C4 C3 C9 120.5(4) . .
C37 O4 Dy1 122.6(3) . .
C11 N4 C18 117.2(4) . .
C11 N4 Dy1 129.7(3) . .
C18 N4 Dy1 113.0(3) . .
N2 C4 C8 123.0(4) . .
N2 C4 C3 119.4(3) . .
C8 C4 C3 117.6(4) . .
C42 O5 Cs1 137.4(4) . .
C15 N5 C14 116.2(4) . .
N2 C5 C6 125.2(4) . .
C44 O6 Cs1 135.6(3) . .
C20 N6 Cs1 96.7(3) . .
C20 N6 Cs1 92.0(3) . 2_775
Cs1 N6 Cs1 117.90(12) . 2_775
C7 C6 C5 120.8(4) . .
C7 C6 C10 119.3(4) . .
C5 C6 C10 119.9(4) . .
C21 N7 C28 117.1(3) . .
C21 N7 Dy1 128.4(3) . .
C28 N7 Dy1 114.3(2) . .
O1 C7 C6 125.7(4) . .
O1 C7 C8 120.3(3) . .
C6 C7 C8 114.0(3) . .
C25 N8 C24 116.2(4) . .
N1 C8 C4 123.5(4) . .
N1 C8 C7 115.7(3) . .
C4 C8 C7 120.7(4) . .
C30 N9 Cs1 85.2(4) . .
C31 N10 C38 118.0(4) . .
C31 N10 Dy1 128.7(3) . .
C38 N10 Dy1 113.2(3) . .
N3 C10 C6 178.6(5) . .
N3 C10 Cs1 78.0(3) . .
C6 C10 Cs1 100.8(3) . .
C35 N11 C34 116.0(5) . .
N4 C11 C12 122.5(4) . .
C13 C12 C11 121.3(4) . .
C12 C13 C14 116.8(4) . .
C12 C13 C19 122.5(4) . .
C14 C13 C19 120.8(4) . .
N5 C14 C18 123.1(4) . .
N5 C14 C13 118.5(4) . .
C18 C14 C13 118.4(4) . .
N5 C15 C16 125.7(4) . .
C17 C16 C15 119.8(4) . .
C17 C16 C20 118.9(4) . .
C15 C16 C20 121.2(4) . .
O2 C17 C16 123.9(4) . .
O2 C17 C18 121.2(4) . .
C16 C17 C18 114.9(4) . .
N4 C18 C14 123.9(4) . .
N4 C18 C17 115.9(4) . .
C14 C18 C17 120.2(4) . .
N6 C20 C16 179.1(5) . .
N6 C20 Cs1 70.0(3) . 2_775
C16 C20 Cs1 109.8(3) . 2_775
N6 C20 Cs1 65.6(3) . .
C16 C20 Cs1 113.7(3) . .
Cs1 C20 Cs1 105.40(11) 2_775 .
N7 C21 C22 122.9(4) . .
C23 C22 C21 121.1(4) . .
C22 C23 C24 117.3(4) . .
C22 C23 C29 122.1(4) . .
C24 C23 C29 120.6(4) . .
N8 C24 C28 122.2(4) . .
N8 C24 C23 119.8(3) . .
C28 C24 C23 118.0(4) . .
N8 C25 C26 126.0(4) . .
C27 C26 C25 119.8(4) . .
C27 C26 C30 118.4(4) . .
C25 C26 C30 121.8(4) . .
O3 C27 C26 124.2(4) . .
O3 C27 C28 120.9(3) . .
C26 C27 C28 114.9(3) . .
N7 C28 C24 123.4(4) . .
N7 C28 C27 115.6(3) . .
C24 C28 C27 120.9(4) . .
N9 C30 C26 177.6(5) . .
N9 C30 Cs1 77.5(4) . .
C26 C30 Cs1 100.4(3) . .
N10 C31 C32 122.3(5) . .
C33 C32 C31 121.2(5) . .
C32 C33 C34 117.4(4) . .
C32 C33 C39 122.4(6) . .
C34 C33 C39 120.2(5) . .
N11 C34 C38 122.2(5) . .
N11 C34 C33 119.8(5) . .
C38 C34 C33 118.0(5) . .
N11 C35 C36 126.3(5) . .
C35 C36 C37 119.9(5) . .
C35 C36 C40 121.4(5) . .
C37 C36 C40 118.6(5) . .
O4 C37 C36 124.9(4) . .
O4 C37 C38 120.4(4) . .
C36 C37 C38 114.7(4) . .
N10 C38 C34 123.1(5) . .
N10 C38 C37 116.0(4) . .
C34 C38 C37 120.9(4) . .
N12 C40 C36 175.8(7) . .
O5 C42 C41 120.5(6) . .
O5 C42 C43 119.7(6) . .
C41 C42 C43 119.8(6) . .
O1S C2S C1S 121.0(16) . .
O1S C2S C3S 118.8(16) . .
C1S C2S C3S 120.2(15) . .
O1S' C2S' C1S' 112.9(13) . .
O1S' C2S' C3S' 113.1(15) . .
C1S' C2S' C3S' 134.0(17) . .

loop_
_geom_bond_atom_site_label_1
_geom_bond_atom_site_label_2
_geom_bond_distance
_geom_bond_site_symmetry_2
Dy1 O4 2.295(3) .
Dy1 O2 2.297(3) .
Dy1 O3 2.335(3) .
Dy1 O1 2.341(3) .
Dy1 N10 2.522(3) .
Dy1 N1 2.523(3) .
Dy1 N7 2.538(3) .
Dy1 N4 2.591(3) .
Dy1 Cs1 4.2668(3) .
Cs1 O3 3.059(3) .
Cs1 O6 3.056(3) .
Cs1 O5 3.069(4) .
Cs1 O1 3.179(3) .
Cs1 O2 3.205(3) .
Cs1 N6 3.433(4) .
Cs1 N6 3.493(4) 2_775
Cs1 N3 3.639(4) .
Cs1 C10 3.701(4) .
Cs1 C20 3.714(4) 2_775
Cs1 N9 3.734(5) .
Cs1 C20 3.745(4) .
O1 C7 1.278(5) .
N1 C1 1.318(5) .
N1 C8 1.360(5) .
C1 C2 1.391(6) .
O2 C17 1.286(5) .
N2 C5 1.310(6) .
N2 C4 1.365(5) .
C2 C3 1.368(6) .
O3 C27 1.281(4) .
N3 C10 1.139(6) .
C3 C4 1.419(6) .
C3 C9 1.499(6) .
O4 C37 1.267(5) .
N4 C11 1.327(5) .
N4 C18 1.356(5) .
C4 C8 1.407(5) .
O5 C42 1.211(6) .
N5 C15 1.301(6) .
N5 C14 1.376(6) .
C5 C6 1.411(6) .
O6 C44 1.416(7) .
N6 C20 1.149(6) .
N6 Cs1 3.493(4) 2_775
C6 C7 1.404(5) .
C6 C10 1.436(6) .
N7 C21 1.323(5) .
N7 C28 1.364(5) .
C7 C8 1.439(5) .
N8 C25 1.303(6) .
N8 C24 1.384(5) .
N9 C30 1.140(6) .
N10 C31 1.303(6) .
N10 C38 1.363(5) .
N11 C35 1.311(8) .
N11 C34 1.384(7) .
C11 C12 1.410(6) .
N12 C40 1.150(9) .
C12 C13 1.373(7) .
C13 C14 1.419(6) .
C13 C19 1.504(6) .
C14 C18 1.402(6) .
C15 C16 1.412(6) .
C16 C17 1.409(6) .
C16 C20 1.425(6) .
C17 C18 1.435(6) .
C20 Cs1 3.714(4) 2_775
C21 C22 1.399(6) .
C22 C23 1.362(6) .
C23 C24 1.423(6) .
C23 C29 1.509(6) .
C24 C28 1.400(5) .
C25 C26 1.407(6) .
C26 C27 1.401(5) .
C26 C30 1.439(6) .
C27 C28 1.434(5) .
C31 C32 1.421(7) .
C32 C33 1.355(7) .
C33 C34 1.417(8) .
C33 C39 1.491(7) .
C34 C38 1.407(6) .
C35 C36 1.394(8) .
C36 C37 1.412(6) .
C36 C40 1.442(9) .
C37 C38 1.434(7) .
C41 C42 1.465(9) .
C42 C43 1.476(9) .
O1S C2S 1.186(16) .
C1S C2S 1.430(16) .
C3S C2S 1.525(16) .
O1S' C2S' 1.366(14) .
C2S' C1S' 1.414(15) .
C2S' C3S' 1.461(16) .

loop_
_geom_hbond_atom_site_label_D
_geom_hbond_atom_site_label_H
_geom_hbond_atom_site_label_A
_geom_hbond_distance_DH
_geom_hbond_distance_HA
_geom_hbond_distance_DA
_geom_hbond_angle_DHA
_geom_hbond_site_symmetry_A
O6 H6A N8 0.84 2.02 2.810(4) 156.0 2_676
